data_2106965
loop_
_publ_author_name
'Gondrand, M.'
'Brunel, M.'
'de Bergevin, F.'

_publ_section_title
;
 Mise en evidence d'un nouveau type de surstructure Na Cl, Structure des
 composes T Na O2 (T= Dy, Ho, Y, Er,)
;
_journal_name_full 'Acta Crystallographica B (24,1968-38,1982)'
_journal_page_first 722
_journal_page_last 726
_journal_volume 28
_journal_year 1972
_chemical_formula_sum 'Na O2 Y'
_chemical_name_systematic 'Na Y O2'
_space_group_IT_number 15
_symmetry_space_group_name_Hall '-C 2yc'
_symmetry_space_group_name_H-M 'C 1 2/c 1'
_cell_angle_alpha 90
_cell_angle_beta 146.84
_cell_angle_gamma 90
_cell_formula_units_Z 8
_cell_length_a 9.99
_cell_length_b 13.18
_cell_length_c 6.05
_cell_volume 435.719
_citation_journal_id_ASTM ACBCAR
_cod_data_source_file Gondrand_ACBCAR_1972_1847.cif
_cod_data_source_block Na1O2Y1
_cod_original_cell_volume 435.7194
_cod_original_formula_sum 'Na1 O2 Y1'
_cod_database_code 2106965

loop_
_symmetry_equiv_pos_as_xyz
x,y,z
-x,y,-z+1/2
-x,-y,-z
x,-y,z-1/2
x+1/2,y+1/2,z
-x+1/2,y+1/2,-z+1/2
-x+1/2,-y+1/2,-z
x+1/2,-y+1/2,z-1/2

loop_
_atom_site_label
_atom_site_type_symbol
_atom_site_fract_x
_atom_site_fract_y
_atom_site_fract_z
_atom_site_occupancy
_atom_site_U_iso_or_equiv
Y2 Y+3 0 0.312 0.25 1 0.0
Na1 Na+1 0 0.562 0.25 1 0.0
Y1 Y+3 0 0.046 0.25 1 0.0
O2 O-2 0.25 0.312 0.29 1 0.0
Na2 Na+1 0 0.812 0.25 1 0.0
O1 O-2 0.231 0.0625 0.25 1 0.0
